data_4118119
loop_
_publ_author_name
'Gen Onodera'
'Yoshihisa Shimizu'
'Jun-na Kimura'
'Junya Kobayashi'
'Yukiko Ebihara'
'Kei Kondo'
'Ken Sakata'
'Ryo Takeuchi'

_publ_section_title
;
 Iridium-Catalyzed [2 + 2 + 2] Cycloaddition of \a,\w-Diynes with Nitriles
;
_journal_name_full 'Journal of the American Chemical Society'
_journal_page_first 10515
_journal_page_last 10531
_journal_paper_doi 10.1021/ja3028394
_journal_volume 134
_journal_year 2012
_chemical_formula_sum 'C52 H45 Cl2 N3 O8'
_chemical_formula_weight 910.81
_chemical_name_systematic
;
 ?
;
_space_group_IT_number 2
_symmetry_cell_setting triclinic
_symmetry_space_group_name_Hall '-P 1'
_symmetry_space_group_name_H-M 'P -1'
_atom_sites_solution_hydrogens geom
_atom_sites_solution_primary direct
_atom_sites_solution_secondary difmap
_audit_creation_method SHELXL-97
_cell_angle_alpha 67.262(3)
_cell_angle_beta 87.161(3)
_cell_angle_gamma 67.910(3)
_cell_formula_units_Z 2
_cell_length_a 12.382(3)
_cell_length_b 12.774(3)
_cell_length_c 16.134(4)
_cell_measurement_reflns_used 2518
_cell_measurement_temperature 90
_cell_measurement_theta_max 24.31
_cell_measurement_theta_min 2.37
_cell_volume 2167.0(9)
_computing_cell_refinement 'Bruker SAINT'
_computing_data_collection 'Bruker APEX2'
_computing_data_reduction 'Bruker SAINT'
_computing_molecular_graphics 'Yadokari-XG 2009 (Wakita Nemoto et al., 2009)'
_computing_publication_material 'Yadokari-XG 2009 (Wakita,Nemoto et al., 2009)'
_computing_structure_refinement 'SHELXL-97 (Sheldrick, 1997)'
_computing_structure_solution 'SHELXS-97 (Sheldrick, 1990)'
_diffrn_ambient_temperature 90
_diffrn_detector_area_resol_mean 8.333
_diffrn_measured_fraction_theta_full 0.972
_diffrn_measured_fraction_theta_max 0.972
_diffrn_measurement_device_type 'Bruker APEX-II CCD'
_diffrn_measurement_method '\f and \w scans'
_diffrn_radiation_monochromator graphite
_diffrn_radiation_source 'fine-focus sealed tube'
_diffrn_radiation_type MoK\a
_diffrn_radiation_wavelength 0.71073
_diffrn_reflns_av_R_equivalents 0.0267
_diffrn_reflns_av_sigmaI/netI 0.0662
_diffrn_reflns_limit_h_max 11
_diffrn_reflns_limit_h_min -14
_diffrn_reflns_limit_k_max 12
_diffrn_reflns_limit_k_min -14
_diffrn_reflns_limit_l_max 18
_diffrn_reflns_limit_l_min -17
_diffrn_reflns_number 9647
_diffrn_reflns_theta_full 24.38
_diffrn_reflns_theta_max 24.38
_diffrn_reflns_theta_min 1.38
_diffrn_standards_number 0
_exptl_absorpt_coefficient_mu 0.212
_exptl_absorpt_correction_T_max 0.9895
_exptl_absorpt_correction_T_min 0.9588
_exptl_absorpt_correction_type empirical
_exptl_absorpt_process_details 'SADABS Sheldrick 1996'
_exptl_crystal_colour colourless
_exptl_crystal_density_diffrn 1.396
_exptl_crystal_description plate
_exptl_crystal_F_000 952
_exptl_crystal_size_max 0.20
_exptl_crystal_size_mid 0.20
_exptl_crystal_size_min 0.05
_refine_diff_density_max 0.491
_refine_diff_density_min -0.409
_refine_diff_density_rms 0.075
_refine_ls_extinction_method none
_refine_ls_goodness_of_fit_ref 1.039
_refine_ls_hydrogen_treatment constr
_refine_ls_matrix_type full
_refine_ls_number_parameters 592
_refine_ls_number_reflns 6916
_refine_ls_number_restraints 0
_refine_ls_restrained_S_all 1.039
_refine_ls_R_factor_all 0.0845
_refine_ls_R_factor_gt 0.0546
_refine_ls_shift/su_max 0.000
_refine_ls_shift/su_mean 0.000
_refine_ls_structure_factor_coef Fsqd
_refine_ls_weighting_details 'calc w=1/[\s^2^(Fo^2^)+(0.0879P)^2^+0.9415P] where P=(Fo^2^+2Fc^2^)/3'
_refine_ls_weighting_scheme calc
_refine_ls_wR_factor_gt 0.1430
_refine_ls_wR_factor_ref 0.1613
_reflns_number_gt 4907
_reflns_number_total 6916
_reflns_threshold_expression >2sigma(I)
_cod_data_source_file ja3028394_si_005.cif
_cod_data_source_block shimizu2
_cod_original_cell_volume 2167.1(9)
_cod_database_code 4118119

loop_
_symmetry_equiv_pos_as_xyz
'x, y, z'
'-x, -y, -z'

loop_
_atom_site_label
_atom_site_type_symbol
_atom_site_fract_x
_atom_site_fract_y
_atom_site_fract_z
_atom_site_U_iso_or_equiv
_atom_site_adp_type
_atom_site_occupancy
_atom_site_symmetry_multiplicity
_atom_site_calc_flag
_atom_site_refinement_flags
N1 N 0.9064(2) 1.0340(2) -0.17073(19) 0.0174(6) Uani 1 1 d .
N2 N 0.7545(2) 0.9764(2) 0.02067(19) 0.0169(6) Uani 1 1 d .
N3 N 0.5500(2) 1.0372(2) 0.17763(18) 0.0161(6) Uani 1 1 d .
O1 O 1.2116(2) 0.4665(2) -0.21329(19) 0.0320(7) Uani 1 1 d .
O2 O 1.0211(2) 0.5922(2) -0.24251(18) 0.0288(6) Uani 1 1 d .
O3 O 1.3300(2) 0.5597(3) -0.08436(18) 0.0388(7) Uani 1 1 d .
O4 O 1.3279(2) 0.6500(2) -0.23378(17) 0.0265(6) Uani 1 1 d .
O5 O 0.3006(2) 0.6349(2) 0.23143(16) 0.0250(6) Uani 1 1 d .
O6 O 0.3032(2) 0.6210(2) 0.37428(16) 0.0259(6) Uani 1 1 d .
O7 O 0.5776(2) 0.6348(2) 0.40850(17) 0.0277(6) Uani 1 1 d .
O8 O 0.5685(2) 0.5033(2) 0.35114(16) 0.0230(6) Uani 1 1 d .
Cl1 Cl 0.27433(8) 0.46325(9) 0.15501(7) 0.0315(3) Uani 1 1 d .
Cl2 Cl 0.20850(9) 0.31839(10) 0.08032(7) 0.0363(3) Uani 1 1 d .
C1 C 0.9212(3) 1.0691(3) -0.3939(2) 0.0206(8) Uani 1 1 d .
H1 H 0.8806 1.0161 -0.3842 0.025 Uiso 1 1 calc R
C2 C 0.9269(3) 1.1450(3) -0.4829(2) 0.0221(8) Uani 1 1 d .
H2 H 0.8901 1.1432 -0.5323 0.026 Uiso 1 1 calc R
C3 C 0.9854(3) 1.2214(3) -0.4980(2) 0.0230(8) Uani 1 1 d .
H3 H 0.9883 1.2735 -0.5583 0.028 Uiso 1 1 calc R
C4 C 1.0419(3) 1.2238(3) -0.4249(2) 0.0195(8) Uani 1 1 d .
C5 C 1.1065(3) 1.2999(3) -0.4392(3) 0.0248(8) Uani 1 1 d .
H5 H 1.1091 1.3535 -0.4990 0.030 Uiso 1 1 calc R
C6 C 1.1646(3) 1.2967(3) -0.3681(3) 0.0283(9) Uani 1 1 d .
H6 H 1.2087 1.3467 -0.3789 0.034 Uiso 1 1 calc R
C7 C 1.1600(3) 1.2210(3) -0.2799(3) 0.0250(9) Uani 1 1 d .
H7 H 1.2006 1.2201 -0.2311 0.030 Uiso 1 1 calc R
C8 C 1.0971(3) 1.1474(3) -0.2625(2) 0.0203(8) Uani 1 1 d .
H8 H 1.0944 1.0965 -0.2019 0.024 Uiso 1 1 calc R
C9 C 1.0362(3) 1.1471(3) -0.3350(2) 0.0166(7) Uani 1 1 d .
C10 C 0.9724(3) 1.0692(3) -0.3203(2) 0.0183(8) Uani 1 1 d .
C11 C 0.9668(3) 0.9841(3) -0.2270(2) 0.0164(7) Uani 1 1 d .
C12 C 1.0198(3) 0.8572(3) -0.1997(2) 0.0171(7) Uani 1 1 d .
C13 C 1.0882(3) 0.7855(3) -0.2536(2) 0.0228(8) Uani 1 1 d .
H13 H 1.1483 0.8167 -0.2831 0.027 Uiso 1 1 calc R
H13A H 1.0356 0.7905 -0.3004 0.027 Uiso 1 1 calc R
C14 C 1.1468(3) 0.6502(3) -0.1811(2) 0.0219(8) Uani 1 1 d .
C15 C 1.1345(3) 0.5575(3) -0.2133(2) 0.0219(8) Uani 1 1 d .
C16 C 0.9955(4) 0.5099(3) -0.2723(3) 0.0316(9) Uani 1 1 d .
H16 H 1.0392 0.5026 -0.3235 0.047 Uiso 1 1 calc R
H16A H 0.9112 0.5428 -0.2911 0.047 Uiso 1 1 calc R
H16B H 1.0186 0.4286 -0.2225 0.047 Uiso 1 1 calc R
C17 C 1.2788(3) 0.6135(3) -0.1590(2) 0.0235(8) Uani 1 1 d .
C18 C 1.4526(3) 0.6206(4) -0.2202(3) 0.0300(9) Uani 1 1 d .
H18 H 1.4659 0.6627 -0.1846 0.045 Uiso 1 1 calc R
H18A H 1.4821 0.6478 -0.2790 0.045 Uiso 1 1 calc R
H18B H 1.4941 0.5315 -0.1878 0.045 Uiso 1 1 calc R
C19 C 1.0832(3) 0.6481(3) -0.0945(2) 0.0227(8) Uani 1 1 d .
H19 H 1.0293 0.6048 -0.0860 0.027 Uiso 1 1 calc R
H19A H 1.1407 0.6066 -0.0400 0.027 Uiso 1 1 calc R
C20 C 1.0162(3) 0.7811(3) -0.1116(2) 0.0185(8) Uani 1 1 d .
C21 C 0.9554(3) 0.8307(3) -0.0515(2) 0.0169(7) Uani 1 1 d .
C22 C 0.9584(3) 0.7472(3) 0.0450(2) 0.0195(8) Uani 1 1 d .
H22 H 0.9471 0.7929 0.0836 0.029 Uiso 1 1 calc R
H22A H 1.0344 0.6775 0.0644 0.029 Uiso 1 1 calc R
H22B H 0.8956 0.7167 0.0499 0.029 Uiso 1 1 calc R
C23 C 0.8994(3) 0.9595(3) -0.0862(2) 0.0171(7) Uani 1 1 d .
C24 C 0.8229(3) 1.0285(3) -0.0341(2) 0.0163(7) Uani 1 1 d .
C25 C 0.8188(3) 1.1443(3) -0.0465(2) 0.0193(8) Uani 1 1 d .
H25 H 0.8669 1.1791 -0.0861 0.023 Uiso 1 1 calc R
C26 C 0.7439(3) 1.2073(3) -0.0002(2) 0.0209(8) Uani 1 1 d .
H26 H 0.7417 1.2848 -0.0059 0.025 Uiso 1 1 calc R
C27 C 0.6715(3) 1.1562(3) 0.0547(2) 0.0203(8) Uani 1 1 d .
H27 H 0.6183 1.1988 0.0863 0.024 Uiso 1 1 calc R
C28 C 0.6780(3) 1.0409(3) 0.0626(2) 0.0162(7) Uani 1 1 d .
C29 C 0.5992(3) 0.9846(3) 0.1197(2) 0.0153(7) Uani 1 1 d .
C30 C 0.5778(3) 0.8858(3) 0.1136(2) 0.0155(7) Uani 1 1 d .
C31 C 0.6250(3) 0.8256(3) 0.0488(2) 0.0188(8) Uani 1 1 d .
H31 H 0.7034 0.7617 0.0735 0.028 Uiso 1 1 calc R
H31A H 0.6294 0.8875 -0.0093 0.028 Uiso 1 1 calc R
H31B H 0.5728 0.7884 0.0397 0.028 Uiso 1 1 calc R
C32 C 0.5066(3) 0.8425(3) 0.1759(2) 0.0160(7) Uani 1 1 d .
C33 C 0.4750(3) 0.7341(3) 0.1893(2) 0.0185(8) Uani 1 1 d .
H33 H 0.5446 0.6629 0.1894 0.022 Uiso 1 1 calc R
H33A H 0.4137 0.7559 0.1417 0.022 Uiso 1 1 calc R
C34 C 0.4288(3) 0.7062(3) 0.2836(2) 0.0173(7) Uani 1 1 d .
C35 C 0.3366(3) 0.6512(3) 0.2910(2) 0.0191(8) Uani 1 1 d .
C36 C 0.2231(3) 0.5580(4) 0.3905(3) 0.0305(9) Uani 1 1 d .
H36 H 0.1493 0.6132 0.3512 0.046 Uiso 1 1 calc R
H36A H 0.2075 0.5342 0.4539 0.046 Uiso 1 1 calc R
H36B H 0.2583 0.4843 0.3773 0.046 Uiso 1 1 calc R
C37 C 0.5321(3) 0.6134(3) 0.3562(2) 0.0197(8) Uani 1 1 d .
C38 C 0.6710(3) 0.4080(3) 0.4121(3) 0.0280(9) Uani 1 1 d .
H38 H 0.7351 0.4372 0.4038 0.042 Uiso 1 1 calc R
H38A H 0.6950 0.3342 0.3989 0.042 Uiso 1 1 calc R
H38B H 0.6524 0.3882 0.4746 0.042 Uiso 1 1 calc R
C39 C 0.3815(3) 0.8311(3) 0.2937(2) 0.0173(7) Uani 1 1 d .
H39 H 0.2971 0.8774 0.2712 0.021 Uiso 1 1 calc R
H39A H 0.3932 0.8191 0.3575 0.021 Uiso 1 1 calc R
C40 C 0.4549(3) 0.8961(3) 0.2357(2) 0.0163(7) Uani 1 1 d .
C41 C 0.4780(3) 0.9957(3) 0.2349(2) 0.0160(7) Uani 1 1 d .
C42 C 0.4259(3) 1.0612(3) 0.2950(2) 0.0166(7) Uani 1 1 d .
C43 C 0.3061(3) 1.1024(3) 0.2976(2) 0.0201(8) Uani 1 1 d .
H43 H 0.2595 1.0864 0.2626 0.024 Uiso 1 1 calc R
C44 C 0.2522(3) 1.1674(3) 0.3510(2) 0.0220(8) Uani 1 1 d .
H44 H 0.1694 1.1963 0.3509 0.026 Uiso 1 1 calc R
C45 C 0.3171(3) 1.1898(3) 0.4034(2) 0.0226(8) Uani 1 1 d .
H45 H 0.2792 1.2340 0.4393 0.027 Uiso 1 1 calc R
C46 C 0.4403(3) 1.1475(3) 0.4043(2) 0.0177(8) Uani 1 1 d .
C47 C 0.5096(3) 1.1667(3) 0.4608(2) 0.0216(8) Uani 1 1 d .
H47 H 0.4723 1.2109 0.4969 0.026 Uiso 1 1 calc R
C48 C 0.6287(3) 1.1223(3) 0.4634(2) 0.0230(8) Uani 1 1 d .
H48 H 0.6738 1.1358 0.5012 0.028 Uiso 1 1 calc R
C49 C 0.6851(3) 1.0567(3) 0.4106(2) 0.0217(8) Uani 1 1 d .
H49 H 0.7683 1.0252 0.4136 0.026 Uiso 1 1 calc R
C50 C 0.6214(3) 1.0375(3) 0.3547(2) 0.0196(8) Uani 1 1 d .
H50 H 0.6610 0.9941 0.3186 0.023 Uiso 1 1 calc R
C51 C 0.4970(3) 1.0817(3) 0.3499(2) 0.0162(7) Uani 1 1 d .
C52 C 0.3239(3) 0.3531(3) 0.1066(3) 0.0270(9) Uani 1 1 d .
H52 H 0.3593 0.3852 0.0509 0.032 Uiso 1 1 calc R
H52A H 0.3854 0.2768 0.1495 0.032 Uiso 1 1 calc R

loop_
_atom_site_aniso_label
_atom_site_aniso_U_11
_atom_site_aniso_U_22
_atom_site_aniso_U_33
_atom_site_aniso_U_23
_atom_site_aniso_U_13
_atom_site_aniso_U_12
N1 0.0142(14) 0.0202(16) 0.0179(16) -0.0079(13) 0.0016(12) -0.0064(12)
N2 0.0135(14) 0.0150(15) 0.0197(16) -0.0051(12) 0.0025(12) -0.0050(12)
N3 0.0155(14) 0.0153(15) 0.0175(16) -0.0070(12) 0.0016(12) -0.0054(12)
O1 0.0237(14) 0.0218(14) 0.0497(19) -0.0180(13) 0.0060(12) -0.0044(12)
O2 0.0241(14) 0.0266(14) 0.0375(16) -0.0172(13) -0.0008(12) -0.0066(12)
O3 0.0288(15) 0.0471(18) 0.0260(17) -0.0061(14) 0.0013(13) -0.0082(13)
O4 0.0217(13) 0.0302(15) 0.0257(15) -0.0097(12) 0.0045(11) -0.0097(12)
O5 0.0304(14) 0.0305(15) 0.0226(14) -0.0131(12) 0.0038(11) -0.0183(12)
O6 0.0301(14) 0.0377(15) 0.0252(15) -0.0159(12) 0.0111(11) -0.0266(12)
O7 0.0288(14) 0.0250(14) 0.0314(16) -0.0133(12) -0.0044(12) -0.0095(12)
O8 0.0238(13) 0.0158(13) 0.0269(14) -0.0087(11) -0.0026(11) -0.0041(10)
Cl1 0.0322(5) 0.0285(5) 0.0373(6) -0.0166(4) 0.0010(4) -0.0114(4)
Cl2 0.0344(6) 0.0430(6) 0.0421(6) -0.0243(5) 0.0017(5) -0.0182(5)
C1 0.0186(18) 0.0195(19) 0.022(2) -0.0083(16) 0.0017(15) -0.0054(15)
C2 0.0202(19) 0.023(2) 0.019(2) -0.0083(16) -0.0021(15) -0.0034(16)
C3 0.0225(19) 0.0158(19) 0.018(2) -0.0011(15) 0.0040(15) -0.0008(15)
C4 0.0150(17) 0.0148(18) 0.023(2) -0.0074(15) 0.0042(15) 0.0001(14)
C5 0.023(2) 0.0155(19) 0.030(2) -0.0058(16) 0.0107(16) -0.0063(16)
C6 0.0202(19) 0.027(2) 0.040(3) -0.0130(19) 0.0054(17) -0.0118(17)
C7 0.0194(19) 0.025(2) 0.031(2) -0.0115(18) -0.0011(16) -0.0078(16)
C8 0.0147(17) 0.0137(18) 0.025(2) -0.0053(15) 0.0018(15) -0.0003(14)
C9 0.0109(16) 0.0119(17) 0.023(2) -0.0084(15) 0.0037(14) 0.0011(14)
C10 0.0135(17) 0.0156(18) 0.023(2) -0.0091(15) 0.0052(14) -0.0015(14)
C11 0.0116(17) 0.0204(19) 0.0205(19) -0.0085(15) 0.0013(14) -0.0091(14)
C12 0.0110(17) 0.0191(19) 0.022(2) -0.0090(15) 0.0021(14) -0.0058(14)
C13 0.0240(19) 0.0196(19) 0.021(2) -0.0073(16) 0.0041(15) -0.0061(16)
C14 0.0224(19) 0.0170(19) 0.024(2) -0.0076(16) 0.0060(15) -0.0065(15)
C15 0.024(2) 0.019(2) 0.0155(19) -0.0027(15) 0.0039(15) -0.0061(17)
C16 0.037(2) 0.027(2) 0.033(2) -0.0120(18) 0.0001(18) -0.0132(18)
C17 0.031(2) 0.0152(19) 0.020(2) -0.0064(16) 0.0040(17) -0.0050(16)
C18 0.023(2) 0.034(2) 0.038(2) -0.0159(19) 0.0056(17) -0.0136(17)
C19 0.0244(19) 0.0162(19) 0.021(2) -0.0048(16) 0.0034(15) -0.0039(15)
C20 0.0142(17) 0.0189(18) 0.022(2) -0.0078(15) -0.0001(14) -0.0063(14)
C21 0.0118(17) 0.0198(19) 0.0204(19) -0.0081(15) 0.0012(14) -0.0074(14)
C22 0.0162(18) 0.0220(19) 0.020(2) -0.0094(16) 0.0028(14) -0.0055(15)
C23 0.0131(17) 0.0171(18) 0.022(2) -0.0080(15) 0.0003(14) -0.0062(14)
C24 0.0127(17) 0.0172(18) 0.0164(19) -0.0051(15) -0.0007(14) -0.0045(14)
C25 0.0174(18) 0.0203(19) 0.020(2) -0.0065(15) 0.0032(15) -0.0089(15)
C26 0.0242(19) 0.0171(18) 0.027(2) -0.0102(16) 0.0038(16) -0.0126(15)
C27 0.0200(18) 0.023(2) 0.022(2) -0.0126(16) 0.0054(15) -0.0095(16)
C28 0.0134(17) 0.0155(18) 0.0169(19) -0.0048(15) 0.0013(14) -0.0045(14)
C29 0.0140(17) 0.0135(17) 0.0155(18) -0.0044(14) -0.0021(14) -0.0032(14)
C30 0.0111(16) 0.0154(17) 0.0168(18) -0.0052(14) -0.0004(14) -0.0028(14)
C31 0.0185(18) 0.0206(19) 0.0189(19) -0.0072(15) 0.0021(14) -0.0098(15)
C32 0.0140(17) 0.0154(18) 0.0166(19) -0.0047(15) -0.0016(14) -0.0051(14)
C33 0.0210(18) 0.0173(18) 0.0200(19) -0.0086(15) 0.0032(15) -0.0091(15)
C34 0.0154(17) 0.0166(18) 0.0198(19) -0.0075(15) 0.0013(14) -0.0057(14)
C35 0.0170(18) 0.0123(18) 0.022(2) -0.0041(15) 0.0015(15) -0.0017(14)
C36 0.036(2) 0.039(2) 0.033(2) -0.0154(19) 0.0130(18) -0.032(2)
C37 0.0215(19) 0.0186(19) 0.022(2) -0.0084(16) 0.0081(15) -0.0109(15)
C38 0.029(2) 0.020(2) 0.028(2) -0.0068(17) -0.0030(17) -0.0040(17)
C39 0.0145(17) 0.0176(18) 0.0212(19) -0.0097(15) 0.0043(14) -0.0058(14)
C40 0.0138(17) 0.0146(18) 0.0154(18) -0.0032(14) -0.0011(14) -0.0028(14)
C41 0.0144(17) 0.0140(17) 0.0165(19) -0.0050(15) 0.0010(14) -0.0031(14)
C42 0.0182(18) 0.0106(17) 0.0179(19) -0.0029(14) 0.0033(14) -0.0052(14)
C43 0.0185(18) 0.0151(18) 0.027(2) -0.0076(16) 0.0042(15) -0.0077(15)
C44 0.0166(18) 0.0176(19) 0.028(2) -0.0073(16) 0.0079(15) -0.0052(15)
C45 0.026(2) 0.0139(18) 0.024(2) -0.0063(16) 0.0083(16) -0.0055(16)
C46 0.0230(19) 0.0113(17) 0.0193(19) -0.0056(15) 0.0065(15) -0.0081(15)
C47 0.030(2) 0.0144(18) 0.022(2) -0.0078(15) 0.0063(16) -0.0092(16)
C48 0.031(2) 0.0210(19) 0.020(2) -0.0076(16) 0.0009(16) -0.0136(17)
C49 0.0213(19) 0.0187(19) 0.024(2) -0.0059(16) 0.0025(15) -0.0098(16)
C50 0.0232(19) 0.0150(18) 0.0194(19) -0.0072(15) 0.0033(15) -0.0060(15)
C51 0.0213(18) 0.0083(16) 0.0150(18) -0.0015(14) 0.0019(14) -0.0048(14)
C52 0.024(2) 0.024(2) 0.032(2) -0.0091(17) 0.0004(17) -0.0086(17)

loop_
_atom_type_symbol
_atom_type_description
_atom_type_scat_dispersion_real
_atom_type_scat_dispersion_imag
_atom_type_scat_source
C C 0.0033 0.0016 'International Tables Vol C Tables 4.2.6.8 and 6.1.1.4'
H H 0.0000 0.0000 'International Tables Vol C Tables 4.2.6.8 and 6.1.1.4'
N N 0.0061 0.0033 'International Tables Vol C Tables 4.2.6.8 and 6.1.1.4'
O O 0.0106 0.0060 'International Tables Vol C Tables 4.2.6.8 and 6.1.1.4'
Cl Cl 0.1484 0.1585 'International Tables Vol C Tables 4.2.6.8 and 6.1.1.4'

loop_
_geom_angle_atom_site_label_1
_geom_angle_atom_site_label_2
_geom_angle_atom_site_label_3
_geom_angle
C11 N1 C23 119.3(3)
C28 N2 C24 118.2(3)
C29 N3 C41 120.5(3)
C15 O2 C16 116.0(3)
C17 O4 C18 115.1(3)
C35 O6 C36 114.7(3)
C37 O8 C38 115.9(3)
C10 C1 C2 122.1(3)
C10 C1 H1 118.9
C2 C1 H1 118.9
C3 C2 C1 119.7(3)
C3 C2 H2 120.1
C1 C2 H2 120.1
C2 C3 C4 120.7(3)
C2 C3 H3 119.7
C4 C3 H3 119.7
C3 C4 C9 119.6(3)
C3 C4 C5 121.6(3)
C9 C4 C5 118.8(3)
C6 C5 C4 120.7(3)
C6 C5 H5 119.6
C4 C5 H5 119.6
C5 C6 C7 120.6(4)
C5 C6 H6 119.7
C7 C6 H6 119.7
C8 C7 C6 120.8(3)
C8 C7 H7 119.6
C6 C7 H7 119.6
C7 C8 C9 120.3(3)
C7 C8 H8 119.8
C9 C8 H8 119.8
C4 C9 C8 118.7(3)
C4 C9 C10 118.9(3)
C8 C9 C10 122.3(3)
C1 C10 C9 119.0(3)
C1 C10 C11 120.0(3)
C9 C10 C11 120.9(3)
N1 C11 C12 120.8(3)
N1 C11 C10 118.0(3)
C12 C11 C10 121.1(3)
C20 C12 C11 119.5(3)
C20 C12 C13 112.3(3)
C11 C12 C13 128.1(3)
C12 C13 C14 103.8(3)
C12 C13 H13 111.0
C14 C13 H13 111.0
C12 C13 H13A 111.0
C14 C13 H13A 111.0
H13 C13 H13A 109.0
C15 C14 C17 107.3(3)
C15 C14 C19 110.8(3)
C17 C14 C19 109.7(3)
C15 C14 C13 111.8(3)
C17 C14 C13 111.4(3)
C19 C14 C13 105.9(3)
O1 C15 O2 123.6(3)
O1 C15 C14 126.4(3)
O2 C15 C14 109.9(3)
O2 C16 H16 109.5
O2 C16 H16A 109.5
H16 C16 H16A 109.5
O2 C16 H16B 109.5
H16 C16 H16B 109.5
H16A C16 H16B 109.5
O3 C17 O4 124.6(3)
O3 C17 C14 124.6(3)
O4 C17 C14 110.7(3)
O4 C18 H18 109.5
O4 C18 H18A 109.5
H18 C18 H18A 109.5
O4 C18 H18B 109.5
H18 C18 H18B 109.5
H18A C18 H18B 109.5
C20 C19 C14 104.8(3)
C20 C19 H19 110.8
C14 C19 H19 110.8
C20 C19 H19A 110.8
C14 C19 H19A 110.8
H19 C19 H19A 108.9
C12 C20 C21 120.7(3)
C12 C20 C19 111.3(3)
C21 C20 C19 128.1(3)
C20 C21 C23 115.9(3)
C20 C21 C22 119.8(3)
C23 C21 C22 124.2(3)
C21 C22 H22 109.5
C21 C22 H22A 109.5
H22 C22 H22A 109.5
C21 C22 H22B 109.5
H22 C22 H22B 109.5
H22A C22 H22B 109.5
N1 C23 C21 123.6(3)
N1 C23 C24 112.9(3)
C21 C23 C24 123.5(3)
N2 C24 C25 122.5(3)
N2 C24 C23 117.0(3)
C25 C24 C23 120.4(3)
C26 C25 C24 118.8(3)
C26 C25 H25 120.6
C24 C25 H25 120.6
C25 C26 C27 119.3(3)
C25 C26 H26 120.3
C27 C26 H26 120.3
C26 C27 C28 119.0(3)
C26 C27 H27 120.5
C28 C27 H27 120.5
N2 C28 C27 122.1(3)
N2 C28 C29 117.7(3)
C27 C28 C29 120.2(3)
N3 C29 C30 123.1(3)
N3 C29 C28 113.2(3)
C30 C29 C28 123.7(3)
C32 C30 C29 114.7(3)
C32 C30 C31 118.8(3)
C29 C30 C31 126.5(3)
C30 C31 H31 109.5
C30 C31 H31A 109.5
H31 C31 H31A 109.5
C30 C31 H31B 109.5
H31 C31 H31B 109.5
H31A C31 H31B 109.5
C40 C32 C30 122.8(3)
C40 C32 C33 110.7(3)
C30 C32 C33 126.6(3)
C32 C33 C34 102.8(3)
C32 C33 H33 111.2
C34 C33 H33 111.2
C32 C33 H33A 111.2
C34 C33 H33A 111.2
H33 C33 H33A 109.1
C35 C34 C37 108.6(3)
C35 C34 C39 113.5(3)
C37 C34 C39 109.6(3)
C35 C34 C33 111.6(3)
C37 C34 C33 108.6(3)
C39 C34 C33 104.8(3)
O5 C35 O6 124.4(3)
O5 C35 C34 125.0(3)
O6 C35 C34 110.5(3)
O6 C36 H36 109.5
O6 C36 H36A 109.5
H36 C36 H36A 109.5
O6 C36 H36B 109.5
H36 C36 H36B 109.5
H36A C36 H36B 109.5
O7 C37 O8 124.0(3)
O7 C37 C34 126.3(3)
O8 C37 C34 109.7(3)
O8 C38 H38 109.5
O8 C38 H38A 109.5
H38 C38 H38A 109.5
O8 C38 H38B 109.5
H38 C38 H38B 109.5
H38A C38 H38B 109.5
C40 C39 C34 102.7(3)
C40 C39 H39 111.2
C34 C39 H39 111.2
C40 C39 H39A 111.2
C34 C39 H39A 111.2
H39 C39 H39A 109.2
C32 C40 C41 118.6(3)
C32 C40 C39 110.9(3)
C41 C40 C39 130.5(3)
N3 C41 C40 120.3(3)
N3 C41 C42 116.7(3)
C40 C41 C42 123.1(3)
C43 C42 C51 119.7(3)
C43 C42 C41 118.6(3)
C51 C42 C41 121.7(3)
C42 C43 C44 121.0(3)
C42 C43 H43 119.5
C44 C43 H43 119.5
C45 C44 C43 120.9(3)
C45 C44 H44 119.6
C43 C44 H44 119.6
C44 C45 C46 120.3(3)
C44 C45 H45 119.9
C46 C45 H45 119.9
C45 C46 C51 119.8(3)
C45 C46 C47 120.9(3)
C51 C46 C47 119.3(3)
C48 C47 C46 120.6(3)
C48 C47 H47 119.7
C46 C47 H47 119.7
C47 C48 C49 120.5(3)
C47 C48 H48 119.8
C49 C48 H48 119.8
C50 C49 C48 120.7(3)
C50 C49 H49 119.7
C48 C49 H49 119.7
C49 C50 C51 120.9(3)
C49 C50 H50 119.5
C51 C50 H50 119.5
C50 C51 C46 118.1(3)
C50 C51 C42 123.5(3)
C46 C51 C42 118.4(3)
Cl2 C52 Cl1 111.5(2)
Cl2 C52 H52 109.3
Cl1 C52 H52 109.3
Cl2 C52 H52A 109.3
Cl1 C52 H52A 109.3
H52 C52 H52A 108.0

loop_
_geom_bond_atom_site_label_1
_geom_bond_atom_site_label_2
_geom_bond_distance
N1 C11 1.347(4)
N1 C23 1.349(4)
N2 C28 1.347(4)
N2 C24 1.355(4)
N3 C29 1.348(4)
N3 C41 1.351(4)
O1 C15 1.196(4)
O2 C15 1.350(4)
O2 C16 1.448(4)
O3 C17 1.197(4)
O4 C17 1.321(4)
O4 C18 1.452(4)
O5 C35 1.196(4)
O6 C35 1.337(4)
O6 C36 1.453(4)
O7 C37 1.202(4)
O8 C37 1.340(4)
O8 C38 1.448(4)
Cl1 C52 1.766(4)
Cl2 C52 1.761(4)
C1 C10 1.373(5)
C1 C2 1.404(5)
C1 H1 0.9500
C2 C3 1.368(5)
C2 H2 0.9500
C3 C4 1.417(5)
C3 H3 0.9500
C4 C9 1.418(5)
C4 C5 1.426(5)
C5 C6 1.364(5)
C5 H5 0.9500
C6 C7 1.389(5)
C6 H6 0.9500
C7 C8 1.375(5)
C7 H7 0.9500
C8 C9 1.424(5)
C8 H8 0.9500
C9 C10 1.436(5)
C10 C11 1.495(5)
C11 C12 1.389(5)
C12 C20 1.387(5)
C12 C13 1.507(5)
C13 C14 1.569(5)
C13 H13 0.9900
C13 H13A 0.9900
C14 C15 1.522(5)
C14 C17 1.539(5)
C14 C19 1.566(5)
C16 H16 0.9800
C16 H16A 0.9800
C16 H16B 0.9800
C18 H18 0.9800
C18 H18A 0.9800
C18 H18B 0.9800
C19 C20 1.500(5)
C19 H19 0.9900
C19 H19A 0.9900
C20 C21 1.398(5)
C21 C23 1.403(5)
C21 C22 1.502(5)
C22 H22 0.9800
C22 H22A 0.9800
C22 H22B 0.9800
C23 C24 1.500(5)
C24 C25 1.395(5)
C25 C26 1.378(5)
C25 H25 0.9500
C26 C27 1.389(5)
C26 H26 0.9500
C27 C28 1.398(5)
C27 H27 0.9500
C28 C29 1.499(5)
C29 C30 1.421(4)
C30 C32 1.394(5)
C30 C31 1.500(5)
C31 H31 0.9800
C31 H31A 0.9800
C31 H31B 0.9800
C32 C40 1.387(5)
C32 C33 1.511(5)
C33 C34 1.554(5)
C33 H33 0.9900
C33 H33A 0.9900
C34 C35 1.529(5)
C34 C37 1.533(5)
C34 C39 1.550(4)
C36 H36 0.9800
C36 H36A 0.9800
C36 H36B 0.9800
C38 H38 0.9800
C38 H38A 0.9800
C38 H38B 0.9800
C39 C40 1.509(5)
C39 H39 0.9900
C39 H39A 0.9900
C40 C41 1.401(5)
C41 C42 1.488(5)
C42 C43 1.380(5)
C42 C51 1.435(5)
C43 C44 1.399(5)
C43 H43 0.9500
C44 C45 1.367(5)
C44 H44 0.9500
C45 C46 1.413(5)
C45 H45 0.9500
C46 C51 1.426(5)
C46 C47 1.427(5)
C47 C48 1.363(5)
C47 H47 0.9500
C48 C49 1.403(5)
C48 H48 0.9500
C49 C50 1.372(5)
C49 H49 0.9500
C50 C51 1.422(5)
C50 H50 0.9500
C52 H52 0.9900
C52 H52A 0.9900

loop_
_cod_related_entry_id
_cod_related_entry_database
_cod_related_entry_code
1 ChemSpider 30660636
